data_4519263
loop_
_publ_author_name
'Yu, Ying'
'Xing, Hao'
'Park, Hojeong'
'Zhang, Ruoyao'
'Peng, Chen'
'Sung, Herman H.-Y.'
'Williams, Ian D.'
'Ma, Chao'
'Wong, Kam Sing'
'Li, Shijie'
'Xiong, Qingping'
'Li, Min-Hui'
'Zhao, Zheng'
'Tang, Ben Zhong'

_publ_section_title
;
 Deep-Red Aggregation-Induced Emission Luminogen Based on
 Dithiofuvalene-Fused Benzothiadiazole for Lipid Droplet-Specific Imaging
;
_journal_issue 1
_journal_name_full 'ACS Materials Letters'
_journal_page_first 159
_journal_page_last 164
_journal_paper_doi 10.1021/acsmaterialslett.1c00570
_journal_volume 4
_journal_year 2021
_chemical_formula_moiety 'C28 H14 F N5 S3'
_chemical_formula_sum 'C28 H14 F N5 S3'
_chemical_formula_weight 535.62
_space_group_crystal_system monoclinic
_space_group_IT_number 4
_space_group_name_Hall 'P 2yb'
_space_group_name_H-M_alt 'P 1 21 1'
_atom_sites_solution_hydrogens geom
_audit_creation_date 2019-01-29
_audit_creation_method
;
Olex2 1.2-beta
(compiled 2018.05.29 svn.r3508 for OlexSys, GUI svn.r5506)
;
_cell_angle_alpha 90
_cell_angle_beta 95.8653(16)
_cell_angle_gamma 90
_cell_formula_units_Z 2
_cell_length_a 7.32853(13)
_cell_length_b 18.8735(3)
_cell_length_c 8.53709(14)
_cell_measurement_reflns_used 5088
_cell_measurement_temperature 100.00(10)
_cell_measurement_theta_max 73.2130
_cell_measurement_theta_min 4.6680
_cell_volume 1174.63(3)
_computing_cell_refinement 'CrysAlisPro 1.171.39.46 (Rigaku OD, 2018)'
_computing_data_collection 'CrysAlisPro 1.171.39.46 (Rigaku OD, 2018)'
_computing_data_reduction 'CrysAlisPro 1.171.39.46 (Rigaku OD, 2018)'
_computing_molecular_graphics 'Olex2 (Dolomanov et al., 2009)'
_computing_publication_material 'Olex2 (Dolomanov et al., 2009)'
_computing_structure_refinement 'ShelXL (Sheldrick, 2015)'
_computing_structure_solution 'ShelXS (Sheldrick, 2008)'
_diffrn_ambient_temperature 100.15
_diffrn_detector_area_resol_mean 10.3577
_diffrn_detector_type Atlas
_diffrn_measured_fraction_theta_full 0.993
_diffrn_measured_fraction_theta_max 0.994
_diffrn_measurement_details
;
List of Runs (angles in degrees, time in seconds):

  # Type    Start    End  Width  t~exp~   \w     \q     \k     \f   Frames
--------------------------------------------------------------------------
  1  \w     44.00 136.00   1.00    5.00    --  106.99 -30.00 150.00   92
  2  \w   -115.00 -12.00   1.00    3.00    --  -40.57 -77.00 120.00  103
  3  \w    -92.00  -3.00   1.00    3.00    --  -40.57 125.00-180.00   89
  4  \w    -36.00  65.00   1.00    3.00    --   40.57 -37.00 -30.00  101
  5  \w     40.00 138.00   1.00    5.00    --  106.99 -30.00   0.00   98
  6  \w     93.00 176.00   1.00    5.00    --  106.99 135.00  76.00   83
  7  \w     79.00 178.00   1.00    5.00    --  106.99  45.00-180.00   99
  8  \w     27.00 103.00   1.00    5.00    --  106.99 -94.00-150.00   76
  9  \w     54.00 114.00   1.00    5.00    --  106.99-125.00  90.00   60
 10  \w     98.00 168.00   1.00    5.00    --  106.99 125.00 120.00   70
 11  \w     40.00 102.00   1.00    5.00    --  106.99 -94.00 120.00   62
;
_diffrn_measurement_device 'kappa diffractometer'
_diffrn_measurement_device_type 'SuperNova, Dual, Cu at zero, Atlas'
_diffrn_measurement_method '\w scans'
_diffrn_radiation_type CuK\a
_diffrn_radiation_wavelength 1.54184
_diffrn_reflns_av_R_equivalents 0.0159
_diffrn_reflns_av_unetI/netI 0.0225
_diffrn_reflns_Laue_measured_fraction_full 0.993
_diffrn_reflns_Laue_measured_fraction_max 0.994
_diffrn_reflns_limit_h_max 8
_diffrn_reflns_limit_h_min -7
_diffrn_reflns_limit_k_max 22
_diffrn_reflns_limit_k_min -22
_diffrn_reflns_limit_l_max 9
_diffrn_reflns_limit_l_min -10
_diffrn_reflns_number 6348
_diffrn_reflns_point_group_measured_fraction_full 0.934
_diffrn_reflns_point_group_measured_fraction_max 0.934
_diffrn_reflns_theta_full 67.407
_diffrn_reflns_theta_max 67.407
_diffrn_reflns_theta_min 4.686
_exptl_absorpt_coefficient_mu 3.201
_exptl_absorpt_correction_T_max 1.00000
_exptl_absorpt_correction_T_min 0.83750
_exptl_absorpt_correction_type multi-scan
_exptl_absorpt_process_details
;
CrysAlisPro 1.171.39.46 (Rigaku Oxford Diffraction, 2018)
Empirical absorption correction using spherical harmonics,
 implemented in SCALE3 ABSPACK scaling algorithm.
;
_exptl_crystal_colour red
_exptl_crystal_colour_primary red
_exptl_crystal_density_diffrn 1.514
_exptl_crystal_description block
_exptl_crystal_F_000 548
_exptl_crystal_size_max 0.2
_exptl_crystal_size_mid 0.15
_exptl_crystal_size_min 0.1
_refine_diff_density_max 0.193
_refine_diff_density_min -0.165
_refine_diff_density_rms 0.034
_refine_ls_abs_structure_details
;
 Flack x determined using 1736 quotients [(I+)-(I-)]/[(I+)+(I-)]
 (Parsons, Flack and Wagner, Acta Cryst. B69 (2013) 249-259).
;
_refine_ls_abs_structure_Flack 0.012(5)
_refine_ls_extinction_method none
_refine_ls_goodness_of_fit_ref 1.052
_refine_ls_hydrogen_treatment constr
_refine_ls_matrix_type full
_refine_ls_number_parameters 334
_refine_ls_number_reflns 3951
_refine_ls_number_restraints 1
_refine_ls_restrained_S_all 1.052
_refine_ls_R_factor_all 0.0207
_refine_ls_R_factor_gt 0.0204
_refine_ls_shift/su_max 0.000
_refine_ls_shift/su_mean 0.000
_refine_ls_structure_factor_coef Fsqd
_refine_ls_weighting_details 'w=1/[\s^2^(Fo^2^)+(0.0284P)^2^+0.1674P] where P=(Fo^2^+2Fc^2^)/3'
_refine_ls_weighting_scheme calc
_refine_ls_wR_factor_gt 0.0510
_refine_ls_wR_factor_ref 0.0512
_reflns_Friedel_coverage 0.820
_reflns_Friedel_fraction_full 0.870
_reflns_Friedel_fraction_max 0.870
_reflns_number_gt 3915
_reflns_number_total 3951
_reflns_threshold_expression 'I > 2\s(I)'
_cod_data_source_file tz1c00570_si_003.cif
_cod_data_source_block yyu4cult
_cod_original_cell_volume 1174.62(4)
_cod_database_code 4519263
_shelx_shelxl_version_number 2018/3
_shelx_space_group_comment
;
The symmetry employed for this shelxl refinement is uniquely defined
by the following loop, which should always be used as a source of
symmetry information in preference to the above space-group names.
They are only intended as comments.
;
_olex2_refinement_description
;
1. Fixed Uiso
 At 1.2 times of:
  All C(H) groups
2.a Aromatic/amide H refined with riding coordinates:
 C8(H8), C9(H9), C11(H11), C12(H12), C14(H14), C15(H15), C16(H16), C17(H17),
 C18(H18), C20(H20), C21(H21), C22(H22), C23(H23), C24(H24)
;
_olex2_submission_special_instructions 'No special instructions were received'
_oxdiff_exptl_absorpt_empirical_details
;
Empirical correction (ABSPACK) includes:
- Absorption correction using spherical harmonics
- Frame scaling
;

loop_
_space_group_symop_operation_xyz
'x, y, z'
'-x, y+1/2, -z'

loop_
_atom_site_label
_atom_site_type_symbol
_atom_site_fract_x
_atom_site_fract_y
_atom_site_fract_z
_atom_site_U_iso_or_equiv
_atom_site_adp_type
_atom_site_occupancy
_atom_site_site_symmetry_order
_atom_site_calc_flag
_atom_site_refinement_flags_posn
_atom_site_refinement_flags_adp
_atom_site_refinement_flags_occupancy
_atom_site_disorder_assembly
_atom_site_disorder_group
S1 S 0.36194(7) -0.08160(3) 0.73952(7) 0.01886(13) Uani 1 1 d . . . . .
S2 S 0.91702(7) -0.05053(3) 0.49257(6) 0.01794(12) Uani 1 1 d . . . . .
S3 S 1.00671(8) 0.10132(3) 0.50498(7) 0.01837(13) Uani 1 1 d . . . . .
F1 F 0.75553(19) 0.19211(7) 0.65915(16) 0.0206(3) Uani 1 1 d . . . . .
N1 N 0.3460(3) 0.00280(11) 0.7680(2) 0.0178(4) Uani 1 1 d . . . . .
N2 N 0.5520(2) -0.08579(11) 0.6577(2) 0.0183(4) Uani 1 1 d . . . . .
N3 N 0.1056(3) 0.31964(10) 0.9804(2) 0.0194(4) Uani 1 1 d . . . . .
N4 N 1.3008(3) -0.12245(13) 0.2952(3) 0.0309(5) Uani 1 1 d . . . . .
N5 N 1.4184(3) 0.11164(13) 0.3160(3) 0.0289(5) Uani 1 1 d . . . . .
C1 C 0.4937(3) 0.03263(13) 0.7137(3) 0.0162(5) Uani 1 1 d . . . . .
C2 C 0.6096(3) -0.01879(12) 0.6498(3) 0.0165(5) Uani 1 1 d . . . . .
C3 C 0.7689(3) 0.00464(13) 0.5835(3) 0.0165(5) Uani 1 1 d . . . . .
C4 C 0.8095(3) 0.07508(13) 0.5883(3) 0.0168(5) Uani 1 1 d . . . . .
C5 C 0.6948(3) 0.12437(12) 0.6559(3) 0.0166(5) Uani 1 1 d . . . . .
C6 C 0.5345(3) 0.10743(12) 0.7160(3) 0.0159(4) Uani 1 1 d . . . . .
C7 C 0.4130(3) 0.16097(12) 0.7779(3) 0.0168(5) Uani 1 1 d . . . . .
C8 C 0.3789(3) 0.22576(13) 0.7018(3) 0.0188(5) Uani 1 1 d . . . . .
H8 H 0.429664 0.234770 0.605699 0.023 Uiso 1 1 calc R . . . .
C9 C 0.2726(3) 0.27704(14) 0.7638(3) 0.0193(5) Uani 1 1 d . . . . .
H9 H 0.247508 0.320090 0.708133 0.023 Uiso 1 1 calc R . . . .
C10 C 0.2011(3) 0.26611(12) 0.9088(3) 0.0163(5) Uani 1 1 d . . . . .
C11 C 0.2268(3) 0.19968(13) 0.9801(3) 0.0176(5) Uani 1 1 d . . . . .
H11 H 0.172493 0.189739 1.074046 0.021 Uiso 1 1 calc R . . . .
C12 C 0.3306(3) 0.14818(12) 0.9149(3) 0.0168(5) Uani 1 1 d . . . . .
H12 H 0.345803 0.103256 0.964715 0.020 Uiso 1 1 calc R . . . .
C13 C -0.0180(3) 0.29754(12) 1.0925(3) 0.0174(5) Uani 1 1 d . . . . .
C14 C -0.1881(3) 0.26946(13) 1.0370(3) 0.0195(5) Uani 1 1 d . . . . .
H14 H -0.224631 0.267045 0.927098 0.023 Uiso 1 1 calc R . . . .
C15 C -0.3040(3) 0.24498(13) 1.1446(3) 0.0216(5) Uani 1 1 d . . . . .
H15 H -0.419988 0.225470 1.107795 0.026 Uiso 1 1 calc R . . . .
C16 C -0.2514(3) 0.24885(13) 1.3045(3) 0.0217(5) Uani 1 1 d . . . . .
H16 H -0.331369 0.232235 1.377317 0.026 Uiso 1 1 calc R . . . .
C17 C -0.0813(4) 0.27708(13) 1.3589(3) 0.0211(5) Uani 1 1 d . . . . .
H17 H -0.045151 0.279691 1.468804 0.025 Uiso 1 1 calc R . . . .
C18 C 0.0359(3) 0.30147(12) 1.2527(3) 0.0191(5) Uani 1 1 d . . . . .
H18 H 0.152172 0.320721 1.289582 0.023 Uiso 1 1 calc R . . . .
C19 C 0.1459(3) 0.39251(12) 0.9692(3) 0.0168(5) Uani 1 1 d . . . . .
C20 C 0.0146(3) 0.44233(14) 1.0001(3) 0.0212(5) Uani 1 1 d . . . . .
H20 H -0.100797 0.426868 1.028797 0.025 Uiso 1 1 calc R . . . .
C21 C 0.0499(4) 0.51459(13) 0.9897(3) 0.0246(5) Uani 1 1 d . . . . .
H21 H -0.040498 0.547958 1.013171 0.030 Uiso 1 1 calc R . . . .
C22 C 0.2167(4) 0.53813(13) 0.9449(3) 0.0260(6) Uani 1 1 d . . . . .
H22 H 0.239607 0.587312 0.933593 0.031 Uiso 1 1 calc R . . . .
C23 C 0.3490(4) 0.48848(14) 0.9173(3) 0.0247(5) Uani 1 1 d . . . . .
H23 H 0.463893 0.504126 0.887875 0.030 Uiso 1 1 calc R . . . .
C24 C 0.3173(3) 0.41657(14) 0.9315(3) 0.0201(5) Uani 1 1 d . . . . .
H24 H 0.411528 0.383526 0.915797 0.024 Uiso 1 1 calc R . . . .
C25 C 1.0630(3) 0.01682(12) 0.4478(3) 0.0175(5) Uani 1 1 d . . . . .
C26 C 1.2176(3) 0.00440(13) 0.3730(3) 0.0194(5) Uani 1 1 d . . . . .
C27 C 1.2650(3) -0.06553(14) 0.3281(3) 0.0225(5) Uani 1 1 d . . . . .
C28 C 1.3313(3) 0.06290(14) 0.3399(3) 0.0207(5) Uani 1 1 d . . . . .

loop_
_atom_site_aniso_label
_atom_site_aniso_U_11
_atom_site_aniso_U_22
_atom_site_aniso_U_33
_atom_site_aniso_U_23
_atom_site_aniso_U_13
_atom_site_aniso_U_12
S1 0.0186(3) 0.0124(3) 0.0259(3) -0.0001(2) 0.0042(2) -0.0023(2)
S2 0.0184(3) 0.0117(2) 0.0244(3) -0.0024(2) 0.0052(2) 0.0014(2)
S3 0.0196(3) 0.0124(2) 0.0244(3) -0.0003(2) 0.0084(2) 0.0001(2)
F1 0.0248(7) 0.0113(7) 0.0273(7) -0.0021(5) 0.0099(6) -0.0021(5)
N1 0.0179(9) 0.0140(10) 0.0215(9) 0.0004(8) 0.0017(8) -0.0019(8)
N2 0.0170(9) 0.0144(9) 0.0234(10) -0.0011(8) 0.0010(7) -0.0008(8)
N3 0.0214(10) 0.0124(10) 0.0259(10) -0.0004(8) 0.0100(8) 0.0005(8)
N4 0.0361(13) 0.0254(12) 0.0314(12) -0.0068(10) 0.0046(10) 0.0084(10)
N5 0.0313(12) 0.0305(13) 0.0265(11) 0.0021(9) 0.0097(9) -0.0038(10)
C1 0.0156(11) 0.0152(11) 0.0173(10) -0.0002(9) 0.0000(9) -0.0009(9)
C2 0.0182(11) 0.0123(11) 0.0187(11) -0.0005(9) 0.0011(9) -0.0004(9)
C3 0.0172(11) 0.0144(11) 0.0181(11) -0.0020(9) 0.0024(8) 0.0030(9)
C4 0.0173(11) 0.0161(11) 0.0172(11) 0.0016(9) 0.0028(9) 0.0002(9)
C5 0.0230(11) 0.0096(11) 0.0171(10) -0.0007(8) 0.0022(9) -0.0007(9)
C6 0.0191(11) 0.0126(11) 0.0158(10) 0.0007(9) 0.0008(8) 0.0001(9)
C7 0.0173(11) 0.0125(11) 0.0205(11) -0.0031(9) 0.0009(9) -0.0021(9)
C8 0.0227(12) 0.0160(11) 0.0186(11) 0.0005(9) 0.0061(9) 0.0003(9)
C9 0.0226(13) 0.0148(11) 0.0207(11) 0.0032(10) 0.0026(10) 0.0013(9)
C10 0.0146(11) 0.0132(12) 0.0213(11) -0.0028(9) 0.0029(9) 0.0003(8)
C11 0.0190(11) 0.0174(12) 0.0168(11) -0.0003(9) 0.0037(9) -0.0013(9)
C12 0.0203(11) 0.0111(10) 0.0192(11) 0.0010(9) 0.0022(9) -0.0003(9)
C13 0.0206(11) 0.0096(10) 0.0233(12) -0.0004(8) 0.0086(9) 0.0012(9)
C14 0.0225(13) 0.0148(11) 0.0212(11) -0.0033(9) 0.0022(10) 0.0004(9)
C15 0.0208(12) 0.0133(12) 0.0308(13) -0.0026(10) 0.0035(10) -0.0041(10)
C16 0.0242(12) 0.0136(11) 0.0288(13) 0.0031(9) 0.0107(10) -0.0002(10)
C17 0.0275(13) 0.0156(11) 0.0200(11) -0.0007(10) 0.0021(10) 0.0024(9)
C18 0.0184(11) 0.0119(10) 0.0271(12) -0.0027(9) 0.0024(9) -0.0005(9)
C19 0.0213(12) 0.0140(11) 0.0154(11) -0.0012(8) 0.0029(9) -0.0010(9)
C20 0.0211(11) 0.0179(12) 0.0251(12) -0.0006(10) 0.0046(9) 0.0007(9)
C21 0.0302(13) 0.0135(13) 0.0292(13) -0.0023(10) -0.0013(10) 0.0034(10)
C22 0.0396(16) 0.0137(12) 0.0241(13) 0.0003(10) 0.0002(11) -0.0074(11)
C23 0.0314(14) 0.0233(13) 0.0197(12) -0.0002(10) 0.0045(10) -0.0097(11)
C24 0.0213(11) 0.0197(12) 0.0201(11) -0.0026(10) 0.0059(9) -0.0018(10)
C25 0.0217(12) 0.0146(11) 0.0159(10) 0.0013(9) 0.0007(9) 0.0012(9)
C26 0.0219(12) 0.0187(12) 0.0179(11) 0.0003(9) 0.0041(9) 0.0019(10)
C27 0.0211(12) 0.0275(15) 0.0194(11) -0.0001(10) 0.0048(9) 0.0046(10)
C28 0.0221(12) 0.0235(14) 0.0174(12) 0.0007(9) 0.0063(9) 0.0054(10)

loop_
_atom_type_symbol
_atom_type_description
_atom_type_scat_dispersion_real
_atom_type_scat_dispersion_imag
_atom_type_scat_source
C C 0.0181 0.0091 'International Tables Vol C Tables 4.2.6.8 and 6.1.1.4'
H H 0.0000 0.0000 'International Tables Vol C Tables 4.2.6.8 and 6.1.1.4'
F F 0.0727 0.0534 'International Tables Vol C Tables 4.2.6.8 and 6.1.1.4'
N N 0.0311 0.0180 'International Tables Vol C Tables 4.2.6.8 and 6.1.1.4'
S S 0.3331 0.5567 'International Tables Vol C Tables 4.2.6.8 and 6.1.1.4'

loop_
_geom_angle_atom_site_label_1
_geom_angle_atom_site_label_2
_geom_angle_atom_site_label_3
_geom_angle
_geom_angle_site_symmetry_1
_geom_angle_site_symmetry_3
_geom_angle_publ_flag
N1 S1 N2 101.02(11) . . ?
C25 S2 C3 94.98(11) . . ?
C25 S3 C4 94.86(12) . . ?
C1 N1 S1 106.70(16) . . ?
C2 N2 S1 105.37(16) . . ?
C10 N3 C13 117.04(19) . . ?
C10 N3 C19 123.7(2) . . ?
C19 N3 C13 118.39(19) . . ?
N1 C1 C2 112.2(2) . . ?
N1 C1 C6 125.3(2) . . ?
C2 C1 C6 122.6(2) . . ?
N2 C2 C1 114.8(2) . . ?
N2 C2 C3 126.3(2) . . ?
C3 C2 C1 119.0(2) . . ?
C2 C3 S2 124.52(19) . . ?
C4 C3 S2 116.93(18) . . ?
C4 C3 C2 118.5(2) . . ?
C3 C4 S3 116.83(18) . . ?
C3 C4 C5 121.1(2) . . ?
C5 C4 S3 122.01(18) . . ?
F1 C5 C4 114.9(2) . . ?
F1 C5 C6 120.4(2) . . ?
C6 C5 C4 124.6(2) . . ?
C1 C6 C7 122.8(2) . . ?
C5 C6 C1 114.1(2) . . ?
C5 C6 C7 123.1(2) . . ?
C8 C7 C6 121.2(2) . . ?
C12 C7 C6 120.7(2) . . ?
C12 C7 C8 118.1(2) . . ?
C9 C8 C7 121.1(2) . . ?
C8 C9 C10 120.6(2) . . ?
N3 C10 C9 121.6(2) . . ?
C11 C10 N3 120.5(2) . . ?
C11 C10 C9 117.9(2) . . ?
C12 C11 C10 120.6(2) . . ?
C11 C12 C7 121.3(2) . . ?
C14 C13 N3 119.0(2) . . ?
C18 C13 N3 120.2(2) . . ?
C18 C13 C14 120.7(2) . . ?
C15 C14 C13 119.1(2) . . ?
C16 C15 C14 120.5(2) . . ?
C15 C16 C17 120.0(2) . . ?
C18 C17 C16 120.1(2) . . ?
C13 C18 C17 119.6(2) . . ?
C20 C19 N3 119.5(2) . . ?
C20 C19 C24 118.6(2) . . ?
C24 C19 N3 121.9(2) . . ?
C19 C20 C21 120.9(2) . . ?
C22 C21 C20 120.3(2) . . ?
C23 C22 C21 118.7(2) . . ?
C24 C23 C22 121.4(2) . . ?
C23 C24 C19 120.0(2) . . ?
S2 C25 S3 116.39(14) . . ?
C26 C25 S2 122.32(18) . . ?
C26 C25 S3 121.29(19) . . ?
C25 C26 C27 121.1(2) . . ?
C25 C26 C28 119.0(2) . . ?
C27 C26 C28 119.9(2) . . ?
N4 C27 C26 178.2(3) . . ?
N5 C28 C26 177.3(3) . . ?

loop_
_geom_bond_atom_site_label_1
_geom_bond_atom_site_label_2
_geom_bond_distance
_geom_bond_site_symmetry_2
_geom_bond_publ_flag
S1 N1 1.617(2) . ?
S1 N2 1.6224(19) . ?
S2 C3 1.742(2) . ?
S2 C25 1.729(2) . ?
S3 C4 1.747(2) . ?
S3 C25 1.730(2) . ?
F1 C5 1.353(3) . ?
N1 C1 1.344(3) . ?
N2 C2 1.337(3) . ?
N3 C10 1.404(3) . ?
N3 C13 1.445(3) . ?
N3 C19 1.412(3) . ?
N4 C27 1.148(4) . ?
N5 C28 1.149(4) . ?
C1 C2 1.433(3) . ?
C1 C6 1.443(3) . ?
C2 C3 1.420(3) . ?
C3 C4 1.362(3) . ?
C4 C5 1.416(3) . ?
C5 C6 1.368(3) . ?
C6 C7 1.479(3) . ?
C7 C8 1.395(3) . ?
C7 C12 1.391(3) . ?
C8 C9 1.381(3) . ?
C9 C10 1.408(3) . ?
C10 C11 1.398(3) . ?
C11 C12 1.386(3) . ?
C13 C14 1.393(3) . ?
C13 C18 1.386(3) . ?
C14 C15 1.392(4) . ?
C15 C16 1.383(4) . ?
C16 C17 1.391(4) . ?
C17 C18 1.390(3) . ?
C19 C20 1.390(4) . ?
C19 C24 1.403(3) . ?
C20 C21 1.393(4) . ?
C21 C22 1.391(4) . ?
C22 C23 1.386(4) . ?
C23 C24 1.384(4) . ?
C25 C26 1.376(3) . ?
C26 C27 1.427(3) . ?
C26 C28 1.429(4) . ?

loop_
_geom_hbond_atom_site_label_D
_geom_hbond_atom_site_label_H
_geom_hbond_atom_site_label_A
_geom_hbond_distance_DH
_geom_hbond_distance_HA
_geom_hbond_distance_DA
_geom_hbond_angle_DHA
_geom_hbond_site_symmetry_A
_geom_hbond_publ_flag
C20 H20 S1 0.95 2.89 3.743(2) 149.5 2_557 yes

loop_
_geom_torsion_atom_site_label_1
_geom_torsion_atom_site_label_2
_geom_torsion_atom_site_label_3
_geom_torsion_atom_site_label_4
_geom_torsion
_geom_torsion_site_symmetry_1
_geom_torsion_site_symmetry_2
_geom_torsion_site_symmetry_3
_geom_torsion_site_symmetry_4
_geom_torsion_publ_flag
S1 N1 C1 C2 0.6(2) . . . . ?
S1 N1 C1 C6 -179.94(19) . . . . ?
S1 N2 C2 C1 0.6(2) . . . . ?
S1 N2 C2 C3 -178.4(2) . . . . ?
S2 C3 C4 S3 -0.8(3) . . . . ?
S2 C3 C4 C5 178.31(18) . . . . ?
S2 C25 C26 C27 0.1(3) . . . . ?
S2 C25 C26 C28 179.91(18) . . . . ?
S3 C4 C5 F1 -3.7(3) . . . . ?
S3 C4 C5 C6 176.78(19) . . . . ?
S3 C25 C26 C27 179.08(18) . . . . ?
S3 C25 C26 C28 -1.1(3) . . . . ?
F1 C5 C6 C1 -176.12(19) . . . . ?
F1 C5 C6 C7 4.0(3) . . . . ?
N1 S1 N2 C2 -0.19(18) . . . . ?
N1 C1 C2 N2 -0.8(3) . . . . ?
N1 C1 C2 C3 178.2(2) . . . . ?
N1 C1 C6 C5 179.1(2) . . . . ?
N1 C1 C6 C7 -1.1(4) . . . . ?
N2 S1 N1 C1 -0.26(18) . . . . ?
N2 C2 C3 S2 2.3(4) . . . . ?
N2 C2 C3 C4 -178.7(2) . . . . ?
N3 C10 C11 C12 -176.0(2) . . . . ?
N3 C13 C14 C15 176.9(2) . . . . ?
N3 C13 C18 C17 -177.1(2) . . . . ?
N3 C19 C20 C21 -179.8(2) . . . . ?
N3 C19 C24 C23 178.1(2) . . . . ?
C1 C2 C3 S2 -176.63(18) . . . . ?
C1 C2 C3 C4 2.4(3) . . . . ?
C1 C6 C7 C8 -139.1(2) . . . . ?
C1 C6 C7 C12 41.4(3) . . . . ?
C2 C1 C6 C5 -1.5(3) . . . . ?
C2 C1 C6 C7 178.3(2) . . . . ?
C2 C3 C4 S3 -179.95(17) . . . . ?
C2 C3 C4 C5 -0.8(3) . . . . ?
C3 S2 C25 S3 -0.22(15) . . . . ?
C3 S2 C25 C26 178.8(2) . . . . ?
C3 C4 C5 F1 177.2(2) . . . . ?
C3 C4 C5 C6 -2.3(4) . . . . ?
C4 S3 C25 S2 -0.12(15) . . . . ?
C4 S3 C25 C26 -179.2(2) . . . . ?
C4 C5 C6 C1 3.3(3) . . . . ?
C4 C5 C6 C7 -176.5(2) . . . . ?
C5 C6 C7 C8 40.8(3) . . . . ?
C5 C6 C7 C12 -138.7(2) . . . . ?
C6 C1 C2 N2 179.7(2) . . . . ?
C6 C1 C2 C3 -1.3(3) . . . . ?
C6 C7 C8 C9 -176.8(2) . . . . ?
C6 C7 C12 C11 175.5(2) . . . . ?
C7 C8 C9 C10 2.3(4) . . . . ?
C8 C7 C12 C11 -4.0(3) . . . . ?
C8 C9 C10 N3 174.7(2) . . . . ?
C8 C9 C10 C11 -5.8(4) . . . . ?
C9 C10 C11 C12 4.5(3) . . . . ?
C10 N3 C13 C14 -77.2(3) . . . . ?
C10 N3 C13 C18 100.1(3) . . . . ?
C10 N3 C19 C20 160.3(2) . . . . ?
C10 N3 C19 C24 -21.3(3) . . . . ?
C10 C11 C12 C7 0.4(4) . . . . ?
C12 C7 C8 C9 2.6(3) . . . . ?
C13 N3 C10 C9 157.6(2) . . . . ?
C13 N3 C10 C11 -21.9(3) . . . . ?
C13 N3 C19 C20 -30.8(3) . . . . ?
C13 N3 C19 C24 147.5(2) . . . . ?
C13 C14 C15 C16 0.4(4) . . . . ?
C14 C13 C18 C17 0.0(4) . . . . ?
C14 C15 C16 C17 -0.3(4) . . . . ?
C15 C16 C17 C18 0.1(4) . . . . ?
C16 C17 C18 C13 0.1(4) . . . . ?
C18 C13 C14 C15 -0.2(4) . . . . ?
C19 N3 C10 C9 -33.4(4) . . . . ?
C19 N3 C10 C11 147.1(2) . . . . ?
C19 N3 C13 C14 113.2(3) . . . . ?
C19 N3 C13 C18 -69.5(3) . . . . ?
C19 C20 C21 C22 1.2(4) . . . . ?
C20 C19 C24 C23 -3.6(4) . . . . ?
C20 C21 C22 C23 -2.5(4) . . . . ?
C21 C22 C23 C24 0.7(4) . . . . ?
C22 C23 C24 C19 2.3(4) . . . . ?
C24 C19 C20 C21 1.8(4) . . . . ?
C25 S2 C3 C2 179.7(2) . . . . ?
C25 S2 C3 C4 0.6(2) . . . . ?
C25 S3 C4 C3 0.6(2) . . . . ?
C25 S3 C4 C5 -178.6(2) . . . . ?
